data_7707715
loop_
_publ_author_name
'Kuznetsov, Kirill M.'
'Kozlov, Makarii I.'
'Aslandukov, Andrey N.'
'Vashchenko, Andrey A.'
'Medved'ko, Aleksei V.'
'Latipov, Egor V.'
'Goloveshkin, Alexander S.'
'Tsymbarenko, Dmitry M.'
'Utochnikova, Valentina V.'

_publ_section_title
;
 Eu(tta)<sub>3</sub>DPPZ-based organic light-emitting diodes: spin-coating
 <i>vs</i>. vacuum-deposition.
;
_journal_issue 28
_journal_name_full 'Dalton transactions (Cambridge, England : 2003)'
_journal_page_first 9685
_journal_page_last 9689
_journal_paper_doi 10.1039/d1dt01316e
_journal_volume 50
_journal_year 2021
_chemical_formula_moiety 'C42 H22 Eu F9 N4 O6 S3, C2 H3 N'
_chemical_formula_sum 'C44 H25 Eu F9 N5 O6 S3'
_chemical_formula_weight 1138.83
_space_group_crystal_system monoclinic
_space_group_IT_number 14
_space_group_name_Hall '-P 2yn'
_space_group_name_H-M_alt 'P 1 21/n 1'
_atom_sites_solution_hydrogens geom
_atom_sites_solution_primary direct
_atom_sites_solution_secondary difmap
_audit_creation_date 2020-12-09
_audit_creation_method
;
Olex2 1.3
(compiled 2020.02.04 svn.rd84adfe8 for OlexSys, GUI svn.r6032)
;
_audit_update_record
;
2021-03-24 deposited with the CCDC.	2021-06-22 downloaded from the CCDC.
;
_cell_angle_alpha 90.00
_cell_angle_beta 101.444(2)
_cell_angle_gamma 90.00
_cell_formula_units_Z 4
_cell_length_a 10.7467(3)
_cell_length_b 20.2118(6)
_cell_length_c 21.5322(7)
_cell_measurement_reflns_used 9970
_cell_measurement_temperature 296.15
_cell_measurement_theta_max 23.20
_cell_measurement_theta_min 2.18
_cell_volume 4584.0(2)
_computing_molecular_graphics 'Olex2 1.3 (Dolomanov et al., 2009)'
_computing_publication_material 'Olex2 1.3 (Dolomanov et al., 2009)'
_computing_structure_refinement 'XL  (Sheldrick, 2008)'
_computing_structure_solution 'XS  (Sheldrick, 2008)'
_diffrn_ambient_temperature 298
_diffrn_measured_fraction_theta_full 1.000
_diffrn_measured_fraction_theta_max 1.000
_diffrn_measurement_device_type 'Bruker APEX-II CCD'
_diffrn_measurement_method '\f and \w scans'
_diffrn_radiation_monochromator graphite
_diffrn_radiation_type MoK\a
_diffrn_radiation_wavelength 0.71073
_diffrn_reflns_av_R_equivalents 0.0688
_diffrn_reflns_av_unetI/netI 0.0664
_diffrn_reflns_limit_h_max 14
_diffrn_reflns_limit_h_min -12
_diffrn_reflns_limit_k_max 26
_diffrn_reflns_limit_k_min -26
_diffrn_reflns_limit_l_max 23
_diffrn_reflns_limit_l_min -28
_diffrn_reflns_number 55622
_diffrn_reflns_theta_full 28.28
_diffrn_reflns_theta_max 28.28
_diffrn_reflns_theta_min 1.93
_diffrn_source 'fine-focus sealed tube'
_diffrn_source_current 1.4
_diffrn_source_power 0.07
_diffrn_source_voltage 50.0
_diffrn_standards_number 0
_exptl_absorpt_coefficient_mu 1.595
_exptl_absorpt_correction_T_max 0.7461
_exptl_absorpt_correction_T_min 0.5735
_exptl_absorpt_correction_type multi-scan
_exptl_absorpt_process_details
;
SADABS 2016/2: Krause, L., Herbst-Irmer, R., Sheldrick G.M. & Stalke D.,
 J. Appl. Cryst. 48 (2015) 3-10
;
_exptl_crystal_colour colourless
_exptl_crystal_colour_primary colourless
_exptl_crystal_density_diffrn 1.650
_exptl_crystal_density_method 'not measured'
_exptl_crystal_description plate
_exptl_crystal_F_000 2256
_exptl_crystal_preparation Luminescent
_exptl_crystal_recrystallization_method 'Re-crystallisation from solvent: CH3CN'
_exptl_crystal_size_max 0.31
_exptl_crystal_size_mid 0.25
_exptl_crystal_size_min 0.09
_refine_diff_density_max 1.115
_refine_diff_density_min -1.553
_refine_diff_density_rms 0.111
_refine_ls_extinction_method none
_refine_ls_goodness_of_fit_ref 1.163
_refine_ls_hydrogen_treatment mixed
_refine_ls_matrix_type full
_refine_ls_number_parameters 625
_refine_ls_number_reflns 11382
_refine_ls_number_restraints 121
_refine_ls_restrained_S_all 1.166
_refine_ls_R_factor_all 0.1334
_refine_ls_R_factor_gt 0.0906
_refine_ls_shift/su_max 0.001
_refine_ls_shift/su_mean 0.000
_refine_ls_structure_factor_coef Fsqd
_refine_ls_weighting_details 'calc w=1/[\s^2^(Fo^2^)+(0.0277P)^2^+29.3102P] where P=(Fo^2^+2Fc^2^)/3'
_refine_ls_weighting_scheme calc
_refine_ls_wR_factor_gt 0.1718
_refine_ls_wR_factor_ref 0.1869
_reflns_number_gt 7623
_reflns_number_total 11382
_reflns_threshold_expression >2sigma(I)
_cod_data_source_file d1dt01316e2.cif
_cod_data_source_block a
_cod_depositor_comments 'Adding full bibliography for 7707715.cif.'
_cod_database_code 7707715
_olex2_refinement_description
;
1. Fixed Uiso
 At 1.2 times of:
  All C(H) groups, All C(H,H) groups
 At 1.5 times of:
  All C(H,H,H) groups
2. Restrained distances
 C19-F1
 1.55 with sigma of 0.01
 C42B-C40 = C42B-C39 = C42A-C39 = C42A-C41
 1.45 with sigma of 0.01
 S3B-C39 = S3B-C41 = S3A-C39 = S3A-C40
 1.7 with sigma of 0.01
 F7A-C35 = F8A-C35 = F9A-C35
 1.27 with sigma of 0.01
 F7B-C35 = F8B-C35 = F9B-C35
 1.27 with sigma of 0.01
3. Restrained planarity
 S3B, C42A, C39, C42B, C41, C40, S3A
 with sigma of 0.01
4. Uiso/Uaniso restraints and constraints
C29 \\sim C28 \\sim C30: within 2A with sigma of 0.04 and sigma for terminal
atoms of 0.08 within 2A
C35: within 2A with sigma of 0.01 and sigma for terminal atoms of 0.02 within 2A
F8B \\sim F9A \\sim F9B \\sim F8A \\sim F7B \\sim F7A \\sim C35: within 2A with
sigma of 0.01 and sigma for terminal atoms of 0.02 within 2A
Uanis(C2S) = Uanis(C3S) = Uanis(N1S)
Uanis(S3A) = Uanis(C42B) = Uanis(C39) = Uanis(S3B) = Uanis(C42A)
5. Others
 Sof(C42B)=Sof(H42B)=Sof(S3B)=Sof(H40)=Sof(H41)=1-FVAR(1)
 Sof(H40A)=Sof(H41A)=Sof(S3A)=Sof(C42A)=Sof(H42A)=FVAR(1)
 Sof(F9A)=Sof(F8A)=Sof(F7A)=1-FVAR(2)
 Sof(F7B)=Sof(F8B)=Sof(F9B)=FVAR(2)
6.a Aromatic/amide H refined with riding coordinates:
 C42B(H42B), C21(H21), C37(H37), C16(H16), C17(H17), C34(H34), C15(H15),
 C29(H29), C24(H24), C33(H33), C2(H2), C3(H3), C40(H40), C40(H40A), C8(H8),
 C11(H11), C10(H10), C9(H9), C26(H26), C41(H41), C41(H41A), C25(H25), C32(H32),
 C4(H4), C42A(H42A)
6.b Idealised Me refined as rotating group:
 C3S(H3SA,H3SB,H3SC)
;
_olex2_submission_special_instructions 'No special instructions were received'

loop_
_space_group_symop_id
_space_group_symop_operation_xyz
1 'x, y, z'
2 '-x+1/2, y+1/2, -z+1/2'
3 '-x, -y, -z'
4 'x-1/2, -y-1/2, z-1/2'

loop_
_atom_site_label
_atom_site_type_symbol
_atom_site_fract_x
_atom_site_fract_y
_atom_site_fract_z
_atom_site_U_iso_or_equiv
_atom_site_adp_type
_atom_site_occupancy
_atom_site_symmetry_multiplicity
_atom_site_calc_flag
_atom_site_refinement_flags
_atom_site_disorder_assembly
_atom_site_disorder_group
Eu1 Eu 0.93309(4) 0.19208(2) 0.24816(2) 0.05283(14) Uani 1 1 d . . .
S1 S 1.1484(3) 0.32023(18) 0.10049(19) 0.1059(11) Uani 1 1 d . . .
S2 S 1.3959(3) 0.26999(17) 0.29961(17) 0.0919(9) Uani 1 1 d . . .
O1 O 0.7494(6) 0.2578(3) 0.2136(3) 0.0673(17) Uani 1 1 d . . .
C42B C 0.6069(12) 0.0052(9) 0.3610(10) 0.0835(10) Uani 0.379(6) 1 d PD A 1
H42B H 0.6617 -0.0257 0.3838 0.100 Uiso 0.379(6) 1 calc PR A 1
O6 O 0.7770(6) 0.1225(3) 0.2773(3) 0.0616(16) Uani 1 1 d . . .
O5 O 1.0402(6) 0.1076(3) 0.3150(3) 0.0649(16) Uani 1 1 d . . .
O4 O 1.1297(5) 0.2403(3) 0.2953(3) 0.0618(16) Uani 1 1 d . . .
N1 N 1.0793(7) 0.1415(3) 0.1782(3) 0.0527(17) Uani 1 1 d . . .
S3B S 0.5256(6) 0.1023(3) 0.2914(3) 0.0835(10) Uani 0.379(6) 1 d PD A 1
C18 C 0.8934(8) 0.1207(4) 0.0990(4) 0.0489(19) Uani 1 1 d . . .
O3 O 0.9127(5) 0.2382(3) 0.3454(3) 0.0613(16) Uani 1 1 d . . .
O2 O 0.9766(6) 0.2712(3) 0.1749(3) 0.0604(15) Uani 1 1 d . . .
C39 C 0.6529(8) 0.0591(4) 0.3286(4) 0.0835(10) Uani 1 1 d D . .
C22 C 0.9139(9) 0.3033(5) 0.1294(4) 0.060(2) Uani 1 1 d . . .
N2 N 0.8243(6) 0.1348(3) 0.1441(3) 0.0520(17) Uani 1 1 d . . .
C21 C 0.7838(9) 0.3159(5) 0.1213(4) 0.066(2) Uani 1 1 d . . .
H21 H 0.7434 0.3402 0.0864 0.079 Uiso 1 1 calc R . .
C5 C 1.1081(9) 0.1077(4) 0.0747(4) 0.056(2) Uani 1 1 d . . .
C38 C 0.7762(8) 0.0814(4) 0.3214(4) 0.052(2) Uani 1 1 d . A .
C31 C 1.3238(9) 0.2606(4) 0.3632(5) 0.061(2) Uani 1 1 d . . .
C13 C 0.9138(10) 0.0862(4) -0.0094(4) 0.060(2) Uani 1 1 d . . .
C1 C 1.0316(8) 0.1243(4) 0.1176(4) 0.0500(19) Uani 1 1 d . . .
C36 C 1.0049(9) 0.0709(5) 0.3562(4) 0.065(2) Uani 1 1 d . A .
C37 C 0.8825(9) 0.0573(5) 0.3626(4) 0.067(3) Uani 1 1 d . . .
H37 H 0.8705 0.0306 0.3961 0.080 Uiso 1 1 calc R A .
N3 N 1.1246(8) 0.0754(4) -0.0308(4) 0.070(2) Uani 1 1 d . . .
C28 C 0.9932(9) 0.2498(5) 0.3948(4) 0.062(2) Uani 1 1 d U . .
C14 C 0.8367(8) 0.0998(4) 0.0381(4) 0.053(2) Uani 1 1 d . . .
C16 C 0.6385(9) 0.1044(5) 0.0701(5) 0.072(3) Uani 1 1 d . . .
H16 H 0.5511 0.0977 0.0622 0.086 Uiso 1 1 calc R . .
C6 C 1.0488(10) 0.0897(4) 0.0103(4) 0.060(2) Uani 1 1 d . . .
C17 C 0.7005(9) 0.1267(5) 0.1287(5) 0.067(2) Uani 1 1 d . . .
H17 H 0.6523 0.1367 0.1588 0.080 Uiso 1 1 calc R . .
C30 C 1.1862(8) 0.2498(4) 0.3520(4) 0.055(2) Uani 1 1 d U . .
C34 C 1.5402(11) 0.2734(6) 0.3477(7) 0.092(4) Uani 1 1 d . . .
H34 H 1.6156 0.2777 0.3330 0.111 Uiso 1 1 calc R . .
F4 F 0.8672(11) 0.3134(6) 0.4483(5) 0.170(4) Uani 1 1 d . . .
C15 C 0.7052(10) 0.0923(5) 0.0242(5) 0.071(3) Uani 1 1 d . . .
H15 H 0.6640 0.0791 -0.0160 0.086 Uiso 1 1 calc R . .
F1 F 0.5356(7) 0.3523(4) 0.1033(4) 0.129(3) Uani 1 1 d D . .
C12 C 0.9325(12) 0.0572(5) -0.1086(5) 0.072(3) Uani 1 1 d . . .
F2 F 0.4975(6) 0.2652(4) 0.1520(4) 0.125(3) Uani 1 1 d . . .
C27 C 0.9309(13) 0.2592(8) 0.4521(6) 0.096(4) Uani 1 1 d . . .
F6 F 1.0148(8) 0.2635(5) 0.5068(3) 0.137(3) Uani 1 1 d . . .
C29 C 1.1227(9) 0.2537(5) 0.4022(4) 0.067(2) Uani 1 1 d U . .
H29 H 1.1705 0.2592 0.4429 0.080 Uiso 1 1 calc R . .
F5 F 0.8559(9) 0.2114(5) 0.4585(4) 0.144(4) Uani 1 1 d . . .
C23 C 0.9887(10) 0.3318(5) 0.0857(4) 0.065(2) Uani 1 1 d . . .
C19 C 0.5764(11) 0.3117(6) 0.1604(5) 0.090(3) Uani 1 1 d D . .
N4 N 0.8583(8) 0.0708(4) -0.0666(4) 0.067(2) Uani 1 1 d . . .
C24 C 0.9470(12) 0.3697(5) 0.0303(4) 0.076(3) Uani 1 1 d . . .
H24 H 0.8632 0.3814 0.0142 0.091 Uiso 1 1 calc R . .
C7 C 1.0683(14) 0.0599(4) -0.0892(5) 0.079(3) Uani 1 1 d . . .
F3 F 0.5585(7) 0.3522(4) 0.2031(4) 0.134(3) Uani 1 1 d . . .
C20 C 0.7144(8) 0.2928(4) 0.1644(4) 0.056(2) Uani 1 1 d . . .
C33 C 1.5348(11) 0.2692(6) 0.4088(8) 0.099(4) Uani 1 1 d . . .
H33 H 1.6065 0.2713 0.4411 0.119 Uiso 1 1 calc R . .
C2 C 1.2057(9) 0.1427(5) 0.1962(5) 0.069(3) Uani 1 1 d . . .
H2 H 1.2411 0.1544 0.2377 0.082 Uiso 1 1 calc R . .
C3 C 1.2854(10) 0.1272(6) 0.1556(6) 0.082(3) Uani 1 1 d . . .
H3 H 1.3728 0.1285 0.1700 0.099 Uiso 1 1 calc R . .
C40 C 0.4718(7) 0.0015(6) 0.3564(5) 0.089(3) Uani 1 1 d D . .
H40 H 0.4267 -0.0292 0.3755 0.106 Uiso 0.379(6) 1 calc PR A 1
H40A H 0.4186 -0.0275 0.3723 0.106 Uiso 0.621(6) 1 calc PR A 2
C35 C 1.1158(11) 0.0384(7) 0.4039(5) 0.109(4) Uani 1 1 d DU . .
C8 C 1.1422(14) 0.0442(5) -0.1356(6) 0.093(4) Uani 1 1 d . . .
H8 H 1.2303 0.0448 -0.1245 0.112 Uiso 1 1 calc R . .
C11 C 0.8783(14) 0.0420(5) -0.1714(5) 0.096(4) Uani 1 1 d . . .
H11 H 0.7905 0.0421 -0.1847 0.115 Uiso 1 1 calc R . .
C10 C 0.9547(19) 0.0270(6) -0.2134(6) 0.115(5) Uani 1 1 d . . .
H10 H 0.9178 0.0157 -0.2549 0.137 Uiso 1 1 calc R . .
C9 C 1.0843(19) 0.0283(6) -0.1957(7) 0.112(6) Uani 1 1 d . . .
H9 H 1.1337 0.0181 -0.2253 0.135 Uiso 1 1 calc R . .
C26 C 1.1633(17) 0.3646(7) 0.0349(7) 0.119(5) Uani 1 1 d . . .
H26 H 1.2404 0.3723 0.0228 0.143 Uiso 1 1 calc R . .
C41 C 0.4264(10) 0.0511(6) 0.3193(6) 0.113(5) Uani 1 1 d D A .
H41 H 0.3392 0.0579 0.3085 0.135 Uiso 0.379(6) 1 calc PR A 1
H41A H 0.3410 0.0615 0.3062 0.135 Uiso 0.621(6) 1 calc PR A 2
C25 C 1.0519(18) 0.3873(8) 0.0030(7) 0.120(5) Uani 1 1 d . . .
H25 H 1.0440 0.4122 -0.0338 0.144 Uiso 1 1 calc R . .
C32 C 1.4116(9) 0.2614(5) 0.4204(5) 0.069(3) Uani 1 1 d . . .
H32 H 1.3916 0.2574 0.4603 0.083 Uiso 1 1 calc R . .
C4 C 1.2373(10) 0.1100(6) 0.0951(5) 0.077(3) Uani 1 1 d . . .
H4 H 1.2910 0.0999 0.0675 0.093 Uiso 1 1 calc R . .
C2S C 1.489(2) 0.0541(11) -0.1709(11) 0.169(4) Uani 1 1 d . . .
C3S C 1.4572(18) 0.1062(9) -0.2112(9) 0.169(4) Uani 1 1 d . . .
H3SA H 1.3817 0.0955 -0.2415 0.254 Uiso 1 1 calc R . .
H3SB H 1.5252 0.1151 -0.2329 0.254 Uiso 1 1 calc R . .
H3SC H 1.4420 0.1446 -0.1875 0.254 Uiso 1 1 calc R . .
N1S N 1.5102(17) 0.0145(8) -0.1378(9) 0.169(4) Uani 1 1 d . . .
S3A S 0.6300(4) -0.0071(2) 0.3737(3) 0.0835(10) Uani 0.621(6) 1 d PD A 2
C42A C 0.5308(9) 0.0866(6) 0.3024(4) 0.0835(10) Uani 0.621(6) 1 d PD A 2
H42A H 0.5200 0.1240 0.2767 0.100 Uiso 0.621(6) 1 calc PR A 2
F7B F 1.083(4) -0.0159(13) 0.4266(17) 0.133(6) Uani 0.305(12) 1 d PDU A 2
F9A F 1.2108(12) 0.0784(7) 0.4194(7) 0.133(5) Uani 0.695(12) 1 d PDU A 1
F8A F 1.1700(11) -0.0074(7) 0.3756(6) 0.125(4) Uani 0.695(12) 1 d PDU A 1
F8B F 1.126(3) 0.0746(14) 0.4543(10) 0.132(6) Uani 0.305(12) 1 d PDU A 2
F9B F 1.2232(18) 0.049(2) 0.3889(16) 0.125(6) Uani 0.305(12) 1 d PDU A 2
F7A F 1.0837(15) 0.0102(8) 0.4525(6) 0.127(5) Uani 0.695(12) 1 d PDU A 1

loop_
_atom_site_aniso_label
_atom_site_aniso_U_11
_atom_site_aniso_U_22
_atom_site_aniso_U_33
_atom_site_aniso_U_23
_atom_site_aniso_U_13
_atom_site_aniso_U_12
Eu1 0.0538(2) 0.0562(2) 0.0486(2) 0.0046(2) 0.01054(17) -0.0088(2)
S1 0.097(2) 0.098(2) 0.139(3) 0.022(2) 0.062(2) 0.0114(19)
S2 0.0681(18) 0.101(2) 0.111(2) -0.0086(19) 0.0275(17) -0.0201(16)
O1 0.070(4) 0.065(4) 0.070(4) 0.006(3) 0.022(3) -0.001(3)
C42B 0.0622(19) 0.083(2) 0.112(3) 0.023(2) 0.0325(19) -0.0029(17)
O6 0.061(4) 0.067(4) 0.056(4) 0.016(3) 0.012(3) -0.008(3)
O5 0.061(4) 0.066(4) 0.068(4) 0.009(3) 0.013(3) -0.003(3)
O4 0.052(4) 0.079(4) 0.054(4) -0.002(3) 0.009(3) -0.016(3)
N1 0.054(4) 0.047(4) 0.057(4) 0.006(3) 0.009(3) 0.001(3)
S3B 0.0622(19) 0.083(2) 0.112(3) 0.023(2) 0.0325(19) -0.0029(17)
C18 0.055(5) 0.042(4) 0.053(5) 0.003(4) 0.018(4) -0.006(4)
O3 0.054(4) 0.084(4) 0.048(3) -0.002(3) 0.013(3) -0.012(3)
O2 0.062(4) 0.062(4) 0.059(4) 0.012(3) 0.017(3) -0.001(3)
C39 0.0622(19) 0.083(2) 0.112(3) 0.023(2) 0.0325(19) -0.0029(17)
C22 0.073(6) 0.051(5) 0.056(5) -0.009(5) 0.012(4) 0.001(5)
N2 0.043(4) 0.058(4) 0.060(4) 0.005(3) 0.019(3) -0.004(3)
C21 0.068(6) 0.066(6) 0.063(6) 0.012(5) 0.008(5) 0.000(5)
C5 0.060(6) 0.044(5) 0.067(6) 0.005(4) 0.020(5) 0.001(4)
C38 0.047(5) 0.056(5) 0.056(5) -0.010(4) 0.018(4) -0.006(4)
C31 0.054(5) 0.054(5) 0.075(6) -0.004(5) 0.013(5) -0.010(4)
C13 0.078(7) 0.043(5) 0.061(6) 0.001(4) 0.020(5) -0.002(4)
C1 0.055(5) 0.045(4) 0.050(5) 0.007(4) 0.010(4) 0.003(4)
C36 0.057(6) 0.079(7) 0.058(6) 0.010(5) 0.007(4) -0.002(5)
C37 0.063(6) 0.086(7) 0.052(5) 0.018(5) 0.015(5) 0.005(5)
N3 0.095(6) 0.053(4) 0.071(5) 0.005(4) 0.040(5) 0.009(4)
C28 0.068(6) 0.070(6) 0.045(5) -0.001(4) 0.007(4) -0.013(5)
C14 0.062(5) 0.045(4) 0.053(5) 0.007(4) 0.015(4) -0.005(4)
C16 0.052(6) 0.090(7) 0.070(6) 0.000(6) 0.003(5) -0.017(5)
C6 0.088(7) 0.043(5) 0.057(5) 0.004(4) 0.033(5) 0.003(4)
C17 0.061(6) 0.073(6) 0.070(6) 0.002(5) 0.020(5) -0.007(5)
C30 0.057(5) 0.046(5) 0.061(5) 0.010(4) 0.007(4) -0.001(4)
C34 0.060(7) 0.076(8) 0.140(12) -0.016(8) 0.021(8) -0.019(6)
F4 0.209(11) 0.188(10) 0.137(8) -0.038(7) 0.091(8) 0.049(9)
C15 0.073(7) 0.073(7) 0.061(6) -0.003(5) -0.004(5) -0.015(5)
F1 0.081(5) 0.171(8) 0.134(6) 0.029(6) 0.018(4) 0.042(5)
C12 0.118(9) 0.048(5) 0.055(6) 0.009(4) 0.031(6) 0.001(6)
F2 0.057(4) 0.142(7) 0.178(8) -0.003(6) 0.025(5) -0.023(4)
C27 0.095(9) 0.129(12) 0.061(7) -0.011(8) 0.013(7) -0.029(9)
F6 0.117(6) 0.239(10) 0.056(4) -0.015(5) 0.022(4) -0.036(6)
C29 0.066(6) 0.081(6) 0.051(5) 0.001(5) 0.005(4) -0.012(5)
F5 0.148(7) 0.207(10) 0.093(5) -0.011(6) 0.062(5) -0.071(7)
C23 0.078(7) 0.064(6) 0.055(5) 0.004(4) 0.018(5) 0.002(5)
C19 0.073(8) 0.094(9) 0.097(9) -0.011(8) 0.002(6) 0.022(7)
N4 0.098(6) 0.053(4) 0.054(5) 0.001(4) 0.023(4) -0.001(4)
C24 0.112(9) 0.071(6) 0.050(5) 0.007(5) 0.028(6) -0.010(6)
C7 0.144(11) 0.041(5) 0.066(7) 0.013(5) 0.056(7) 0.011(6)
F3 0.104(6) 0.158(7) 0.144(7) -0.049(6) 0.030(5) 0.049(5)
C20 0.053(5) 0.052(5) 0.059(5) -0.009(4) 0.004(4) -0.001(4)
C33 0.059(7) 0.077(8) 0.150(13) -0.012(9) -0.005(8) -0.004(6)
C2 0.056(6) 0.072(6) 0.072(6) 0.001(5) 0.000(5) 0.012(5)
C3 0.049(6) 0.106(9) 0.093(8) -0.012(7) 0.015(6) 0.010(6)
C40 0.076(8) 0.090(8) 0.106(9) 0.014(7) 0.033(7) -0.011(6)
C35 0.074(6) 0.163(10) 0.090(7) 0.044(7) 0.016(6) 0.007(7)
C8 0.140(11) 0.062(7) 0.096(9) 0.007(6) 0.067(8) 0.016(7)
C11 0.156(12) 0.068(7) 0.070(7) -0.003(6) 0.038(8) -0.011(7)
C10 0.208(18) 0.072(8) 0.073(8) -0.005(6) 0.049(11) 0.016(11)
C9 0.203(17) 0.069(8) 0.090(10) 0.006(7) 0.093(12) 0.008(10)
C26 0.164(15) 0.092(10) 0.133(13) -0.002(9) 0.106(12) -0.009(10)
C41 0.063(7) 0.133(11) 0.148(12) 0.071(10) 0.034(8) 0.005(7)
C25 0.178(17) 0.114(12) 0.079(9) 0.019(8) 0.052(10) 0.001(11)
C32 0.057(6) 0.060(6) 0.086(7) -0.002(5) 0.004(5) -0.005(5)
C4 0.065(7) 0.095(8) 0.075(7) -0.005(6) 0.020(5) 0.008(6)
C2S 0.178(9) 0.133(11) 0.200(14) 0.020(8) 0.046(10) -0.011(9)
C3S 0.178(9) 0.133(11) 0.200(14) 0.020(8) 0.046(10) -0.011(9)
N1S 0.178(9) 0.133(11) 0.200(14) 0.020(8) 0.046(10) -0.011(9)
S3A 0.0622(19) 0.083(2) 0.112(3) 0.023(2) 0.0325(19) -0.0029(17)
C42A 0.0622(19) 0.083(2) 0.112(3) 0.023(2) 0.0325(19) -0.0029(17)
F7B 0.099(10) 0.173(12) 0.115(11) 0.043(11) -0.003(10) 0.016(10)
F9A 0.079(6) 0.179(11) 0.124(9) 0.039(8) -0.021(6) -0.016(7)
F8A 0.086(7) 0.166(10) 0.117(8) 0.031(7) 0.004(6) 0.037(7)
F8B 0.091(9) 0.182(12) 0.112(10) 0.041(10) -0.006(9) 0.018(10)
F9B 0.076(9) 0.174(13) 0.115(11) 0.040(11) -0.003(9) 0.016(10)
F7A 0.100(7) 0.199(11) 0.083(7) 0.066(8) 0.019(7) 0.022(8)

loop_
_atom_type_symbol
_atom_type_description
_atom_type_scat_dispersion_real
_atom_type_scat_dispersion_imag
_atom_type_scat_source
C C 0.0033 0.0016 'International Tables Vol C Tables 4.2.6.8 and 6.1.1.4'
H H 0.0000 0.0000 'International Tables Vol C Tables 4.2.6.8 and 6.1.1.4'
Eu Eu -0.1578 3.6682 'International Tables Vol C Tables 4.2.6.8 and 6.1.1.4'
F F 0.0171 0.0103 'International Tables Vol C Tables 4.2.6.8 and 6.1.1.4'
N N 0.0061 0.0033 'International Tables Vol C Tables 4.2.6.8 and 6.1.1.4'
O O 0.0106 0.0060 'International Tables Vol C Tables 4.2.6.8 and 6.1.1.4'
S S 0.1246 0.1234 'International Tables Vol C Tables 4.2.6.8 and 6.1.1.4'

loop_
_geom_angle_atom_site_label_1
_geom_angle_atom_site_label_2
_geom_angle_atom_site_label_3
_geom_angle
_geom_angle_site_symmetry_1
_geom_angle_site_symmetry_3
_geom_angle_publ_flag
O1 Eu1 O5 149.8(2) . . ?
O1 Eu1 N1 126.9(2) . . ?
O1 Eu1 N2 76.9(2) . . ?
O6 Eu1 O1 80.0(2) . . ?
O6 Eu1 O5 72.3(2) . . ?
O6 Eu1 N1 117.6(2) . . ?
O6 Eu1 N2 75.0(2) . . ?
O5 Eu1 N1 78.0(2) . . ?
O5 Eu1 N2 106.5(2) . . ?
O4 Eu1 O1 121.4(2) . . ?
O4 Eu1 O6 138.6(2) . . ?
O4 Eu1 O5 75.7(2) . . ?
O4 Eu1 N1 79.6(2) . . ?
O4 Eu1 N2 140.2(2) . . ?
O3 Eu1 O1 80.7(2) . . ?
O3 Eu1 O6 78.6(2) . . ?
O3 Eu1 O5 82.2(2) . . ?
O3 Eu1 O4 71.7(2) . . ?
O3 Eu1 N1 148.4(2) . . ?
O3 Eu1 O2 113.2(2) . . ?
O3 Eu1 N2 147.8(2) . . ?
O2 Eu1 O1 70.9(2) . . ?
O2 Eu1 O6 145.7(2) . . ?
O2 Eu1 O5 139.1(2) . . ?
O2 Eu1 O4 74.3(2) . . ?
O2 Eu1 N1 69.8(2) . . ?
O2 Eu1 N2 80.8(2) . . ?
N2 Eu1 N1 62.8(2) . . ?
C23 S1 C26 91.7(7) . . ?
C34 S2 C31 91.2(6) . . ?
C20 O1 Eu1 131.7(6) . . ?
C39 C42B H42B 121.7 . . ?
C39 C42B C40 116.7(13) . . ?
C40 C42B H42B 121.7 . . ?
C38 O6 Eu1 134.5(5) . . ?
C36 O5 Eu1 131.8(6) . . ?
C30 O4 Eu1 133.9(5) . . ?
C1 N1 Eu1 120.4(5) . . ?
C2 N1 Eu1 121.6(6) . . ?
C2 N1 C1 117.0(8) . . ?
C41 S3B C39 91.3(6) . . ?
N2 C18 C1 117.5(7) . . ?
N2 C18 C14 122.2(8) . . ?
C14 C18 C1 120.2(7) . . ?
C28 O3 Eu1 131.5(6) . . ?
C22 O2 Eu1 136.6(6) . . ?
C42B C39 S3B 107.4(8) . . ?
C42B C39 C38 134.9(9) . . ?
C42B C39 S3A 11.7(6) . . ?
C42B C39 C42A 96.2(10) . . ?
S3B C39 S3A 118.9(6) . . ?
C38 C39 S3B 117.8(6) . . ?
C38 C39 S3A 123.3(6) . . ?
C42A C39 S3B 11.1(5) . . ?
C42A C39 C38 128.9(8) . . ?
C42A C39 S3A 107.7(8) . . ?
O2 C22 C21 124.1(9) . . ?
O2 C22 C23 115.2(8) . . ?
C21 C22 C23 120.6(9) . . ?
C18 N2 Eu1 119.6(5) . . ?
C17 N2 Eu1 122.3(6) . . ?
C17 N2 C18 117.4(8) . . ?
C22 C21 H21 119.5 . . ?
C20 C21 C22 121.0(9) . . ?
C20 C21 H21 119.5 . . ?
C1 C5 C6 119.2(8) . . ?
C4 C5 C1 118.2(9) . . ?
C4 C5 C6 122.6(9) . . ?
O6 C38 C39 115.5(8) . . ?
O6 C38 C37 125.8(8) . . ?
C37 C38 C39 118.7(8) . . ?
C30 C31 S2 119.2(7) . . ?
C32 C31 S2 111.7(7) . . ?
C32 C31 C30 129.0(9) . . ?
C6 C13 C14 117.7(8) . . ?
N4 C13 C14 119.5(9) . . ?
N4 C13 C6 122.8(9) . . ?
N1 C1 C18 116.6(7) . . ?
N1 C1 C5 122.8(8) . . ?
C5 C1 C18 120.5(8) . . ?
O5 C36 C37 127.6(9) . . ?
O5 C36 C35 114.4(8) . . ?
C37 C36 C35 118.0(8) . . ?
C38 C37 H37 118.4 . . ?
C36 C37 C38 123.1(8) . . ?
C36 C37 H37 118.4 . . ?
C7 N3 C6 117.0(10) . . ?
O3 C28 C27 111.7(9) . . ?
O3 C28 C29 128.5(9) . . ?
C29 C28 C27 119.8(9) . . ?
C18 C14 C13 120.7(8) . . ?
C15 C14 C18 118.0(8) . . ?
C15 C14 C13 121.3(9) . . ?
C17 C16 H16 120.1 . . ?
C15 C16 H16 120.1 . . ?
C15 C16 C17 119.7(9) . . ?
C13 C6 C5 121.5(8) . . ?
N3 C6 C5 118.2(9) . . ?
N3 C6 C13 120.3(9) . . ?
N2 C17 C16 123.5(9) . . ?
N2 C17 H17 118.2 . . ?
C16 C17 H17 118.2 . . ?
O4 C30 C31 117.1(8) . . ?
O4 C30 C29 122.9(8) . . ?
C29 C30 C31 119.9(8) . . ?
S2 C34 H34 123.5 . . ?
C33 C34 S2 112.9(10) . . ?
C33 C34 H34 123.5 . . ?
C14 C15 H15 120.5 . . ?
C16 C15 C14 119.0(9) . . ?
C16 C15 H15 120.5 . . ?
N4 C12 C7 120.0(9) . . ?
N4 C12 C11 120.4(12) . . ?
C11 C12 C7 119.7(11) . . ?
F4 C27 C28 111.6(11) . . ?
F4 C27 F6 104.9(12) . . ?
F6 C27 C28 113.1(11) . . ?
F5 C27 C28 112.2(11) . . ?
F5 C27 F4 108.1(13) . . ?
F5 C27 F6 106.3(12) . . ?
C28 C29 C30 123.4(9) . . ?
C28 C29 H29 118.3 . . ?
C30 C29 H29 118.3 . . ?
C22 C23 S1 119.0(7) . . ?
C24 C23 S1 111.9(8) . . ?
C24 C23 C22 129.1(10) . . ?
F1 C19 C20 108.2(9) . . ?
F2 C19 F1 102.5(9) . . ?
F2 C19 F3 113.0(12) . . ?
F2 C19 C20 116.3(10) . . ?
F3 C19 F1 100.6(9) . . ?
F3 C19 C20 114.0(10) . . ?
C13 N4 C12 117.7(10) . . ?
C23 C24 H24 125.0 . . ?
C23 C24 C25 109.9(11) . . ?
C25 C24 H24 125.0 . . ?
N3 C7 C12 122.2(9) . . ?
N3 C7 C8 120.3(13) . . ?
C8 C7 C12 117.5(11) . . ?
O1 C20 C21 129.7(9) . . ?
O1 C20 C19 108.2(8) . . ?
C21 C20 C19 122.0(9) . . ?
C34 C33 H33 122.9 . . ?
C34 C33 C32 114.2(12) . . ?
C32 C33 H33 122.9 . . ?
N1 C2 H2 118.8 . . ?
N1 C2 C3 122.5(9) . . ?
C3 C2 H2 118.8 . . ?
C2 C3 H3 119.8 . . ?
C4 C3 C2 120.3(10) . . ?
C4 C3 H3 119.8 . . ?
C42B C40 H40 127.8 . . ?
C42B C40 H40A 134.0 . . ?
C42B C40 S3A 12.5(6) . . ?
H40 C40 H40A 6.4 . . ?
C41 C40 C42B 104.4(11) . . ?
C41 C40 H40 127.8 . . ?
C41 C40 H40A 121.6 . . ?
C41 C40 S3A 116.8(8) . . ?
S3A C40 H40 115.4 . . ?
S3A C40 H40A 121.6 . . ?
F7B C35 C36 113(2) . . ?
F7B C35 F9A 134(2) . . ?
F7B C35 F8A 76(2) . . ?
F7B C35 F8B 99(2) . . ?
F7B C35 F9B 125(3) . . ?
F7B C35 F7A 34.6(18) . . ?
F9A C35 C36 111.5(11) . . ?
F9A C35 F8A 99.2(13) . . ?
F9A C35 F7A 113.0(14) . . ?
F8A C35 C36 110.1(10) . . ?
F8B C35 C36 104.0(15) . . ?
F8B C35 F9A 59.8(16) . . ?
F8B C35 F8A 144.9(17) . . ?
F8B C35 F7A 64.3(15) . . ?
F9B C35 C36 111.7(16) . . ?
F9B C35 F9A 41.5(18) . . ?
F9B C35 F8A 59.7(19) . . ?
F9B C35 F8B 100(2) . . ?
F9B C35 F7A 132.7(19) . . ?
F7A C35 C36 115.3(11) . . ?
F7A C35 F8A 106.3(14) . . ?
C7 C8 H8 119.8 . . ?
C9 C8 C7 120.3(14) . . ?
C9 C8 H8 119.8 . . ?
C12 C11 H11 120.1 . . ?
C10 C11 C12 119.9(15) . . ?
C10 C11 H11 120.1 . . ?
C11 C10 H10 119.3 . . ?
C9 C10 C11 121.3(14) . . ?
C9 C10 H10 119.3 . . ?
C8 C9 C10 121.2(13) . . ?
C8 C9 H9 119.4 . . ?
C10 C9 H9 119.4 . . ?
S1 C26 H26 123.7 . . ?
C25 C26 S1 112.6(11) . . ?
C25 C26 H26 123.7 . . ?
S3B C41 H41 119.9 . . ?
S3B C41 H41A 114.2 . . ?
C40 C41 S3B 120.2(9) . . ?
C40 C41 H41 119.9 . . ?
C40 C41 H41A 125.6 . . ?
C40 C41 C42A 108.7(11) . . ?
H41 C41 H41A 5.7 . . ?
C42A C41 S3B 11.4(6) . . ?
C42A C41 H41 131.3 . . ?
C42A C41 H41A 125.6 . . ?
C24 C25 H25 123.0 . . ?
C26 C25 C24 114.0(13) . . ?
C26 C25 H25 123.0 . . ?
C31 C32 C33 110.0(11) . . ?
C31 C32 H32 125.0 . . ?
C33 C32 H32 125.0 . . ?
C5 C4 H4 120.4 . . ?
C3 C4 C5 119.2(10) . . ?
C3 C4 H4 120.4 . . ?
N1S C2S C3S 176(3) . . ?
C2S C3S H3SA 109.5 . . ?
C2S C3S H3SB 109.5 . . ?
C2S C3S H3SC 109.5 . . ?
H3SA C3S H3SB 109.5 . . ?
H3SA C3S H3SC 109.5 . . ?
H3SB C3S H3SC 109.5 . . ?
C40 S3A C39 92.7(5) . . ?
C39 C42A C41 113.9(12) . . ?
C39 C42A H42A 123.0 . . ?
C41 C42A H42A 123.0 . . ?

loop_
_geom_bond_atom_site_label_1
_geom_bond_atom_site_label_2
_geom_bond_distance
_geom_bond_site_symmetry_2
_geom_bond_publ_flag
Eu1 O1 2.373(7) . ?
Eu1 O6 2.368(6) . ?
Eu1 O5 2.378(6) . ?
Eu1 O4 2.366(6) . ?
Eu1 N1 2.593(7) . ?
Eu1 O3 2.341(6) . ?
Eu1 O2 2.358(6) . ?
Eu1 N2 2.587(7) . ?
S1 C23 1.699(10) . ?
S1 C26 1.707(14) . ?
S2 C31 1.712(10) . ?
S2 C34 1.686(12) . ?
O1 C20 1.268(10) . ?
C42B H42B 0.9300 . ?
C42B C39 1.433(10) . ?
C42B C40 1.438(10) . ?
O6 C38 1.262(10) . ?
O5 C36 1.270(10) . ?
O4 C30 1.265(10) . ?
N1 C1 1.350(10) . ?
N1 C2 1.336(11) . ?
S3B C39 1.686(8) . ?
S3B C41 1.680(8) . ?
C18 N2 1.365(10) . ?
C18 C1 1.461(11) . ?
C18 C14 1.397(11) . ?
O3 C28 1.253(10) . ?
O2 C22 1.253(10) . ?
C39 C38 1.437(11) . ?
C39 S3A 1.700(8) . ?
C39 C42A 1.434(10) . ?
C22 C21 1.398(13) . ?
C22 C23 1.472(13) . ?
N2 C17 1.316(11) . ?
C21 H21 0.9300 . ?
C21 C20 1.382(12) . ?
C5 C1 1.394(11) . ?
C5 C6 1.453(12) . ?
C5 C4 1.371(13) . ?
C38 C37 1.388(12) . ?
C31 C30 1.467(12) . ?
C31 C32 1.395(13) . ?
C13 C14 1.464(12) . ?
C13 C6 1.430(13) . ?
C13 N4 1.296(11) . ?
C36 C37 1.378(12) . ?
C36 C35 1.556(15) . ?
C37 H37 0.9300 . ?
N3 C6 1.347(11) . ?
N3 C7 1.321(13) . ?
C28 C27 1.527(15) . ?
C28 C29 1.371(13) . ?
C14 C15 1.393(12) . ?
C16 H16 0.9300 . ?
C16 C17 1.380(13) . ?
C16 C15 1.354(13) . ?
C17 H17 0.9300 . ?
C30 C29 1.390(12) . ?
C34 H34 0.9300 . ?
C34 C33 1.332(17) . ?
F4 C27 1.286(16) . ?
C15 H15 0.9300 . ?
F1 C19 1.471(8) . ?
C12 N4 1.348(12) . ?
C12 C7 1.436(16) . ?
C12 C11 1.396(15) . ?
F2 C19 1.255(14) . ?
C27 F6 1.337(13) . ?
C27 F5 1.284(14) . ?
C29 H29 0.9300 . ?
C23 C24 1.412(13) . ?
C19 F3 1.273(13) . ?
C19 C20 1.517(14) . ?
C24 H24 0.9300 . ?
C24 C25 1.416(17) . ?
C7 C8 1.429(14) . ?
C33 H33 0.9300 . ?
C33 C32 1.404(15) . ?
C2 H2 0.9300 . ?
C2 C3 1.375(13) . ?
C3 H3 0.9300 . ?
C3 C4 1.349(14) . ?
C40 H40 0.9300 . ?
C40 H40A 0.9300 . ?
C40 C41 1.314(14) . ?
C40 S3A 1.676(8) . ?
C35 F7B 1.277(10) . ?
C35 F9A 1.294(9) . ?
C35 F8A 1.307(9) . ?
C35 F8B 1.294(10) . ?
C35 F9B 1.279(10) . ?
C35 F7A 1.296(9) . ?
C8 H8 0.9300 . ?
C8 C9 1.358(18) . ?
C11 H11 0.9300 . ?
C11 C10 1.372(17) . ?
C10 H10 0.9300 . ?
C10 C9 1.37(2) . ?
C9 H9 0.9300 . ?
C26 H26 0.9300 . ?
C26 C25 1.337(19) . ?
C41 H41 0.9300 . ?
C41 H41A 0.9300 . ?
C41 C42A 1.438(9) . ?
C25 H25 0.9300 . ?
C32 H32 0.9300 . ?
C4 H4 0.9300 . ?
C2S C3S 1.36(2) . ?
C2S N1S 1.06(2) . ?
C3S H3SA 0.9600 . ?
C3S H3SB 0.9600 . ?
C3S H3SC 0.9600 . ?
C42A H42A 0.9300 . ?

loop_
_geom_torsion_atom_site_label_1
_geom_torsion_atom_site_label_2
_geom_torsion_atom_site_label_3
_geom_torsion_atom_site_label_4
_geom_torsion
_geom_torsion_site_symmetry_1
_geom_torsion_site_symmetry_2
_geom_torsion_site_symmetry_3
_geom_torsion_site_symmetry_4
_geom_torsion_publ_flag
Eu1 O1 C20 C21 -15.9(14) . . . . ?
Eu1 O1 C20 C19 168.0(7) . . . . ?
Eu1 O6 C38 C39 168.1(6) . . . . ?
Eu1 O6 C38 C37 -11.2(14) . . . . ?
Eu1 O5 C36 C37 19.0(16) . . . . ?
Eu1 O5 C36 C35 -161.2(7) . . . . ?
Eu1 O4 C30 C31 159.7(6) . . . . ?
Eu1 O4 C30 C29 -23.7(13) . . . . ?
Eu1 N1 C1 C18 -14.1(9) . . . . ?
Eu1 N1 C1 C5 168.6(6) . . . . ?
Eu1 N1 C2 C3 -168.1(8) . . . . ?
Eu1 O3 C28 C27 -161.6(8) . . . . ?
Eu1 O3 C28 C29 17.5(15) . . . . ?
Eu1 O2 C22 C21 22.3(14) . . . . ?
Eu1 O2 C22 C23 -161.9(6) . . . . ?
Eu1 N2 C17 C16 171.1(8) . . . . ?
S1 C23 C24 C25 0.0(12) . . . . ?
S1 C26 C25 C24 0.1(19) . . . . ?
S2 C31 C30 O4 8.0(11) . . . . ?
S2 C31 C30 C29 -168.7(7) . . . . ?
S2 C31 C32 C33 -0.5(11) . . . . ?
S2 C34 C33 C32 1.4(15) . . . . ?
O1 Eu1 O6 C38 -148.1(8) . . . . ?
O1 Eu1 O5 C36 1.6(11) . . . . ?
O1 Eu1 O4 C30 96.2(8) . . . . ?
O1 Eu1 N1 C1 -30.3(7) . . . . ?
O1 Eu1 N1 C2 137.3(6) . . . . ?
O1 Eu1 O3 C28 -153.3(8) . . . . ?
O1 Eu1 O2 C22 -26.4(8) . . . . ?
O1 Eu1 N2 C18 129.7(6) . . . . ?
O1 Eu1 N2 C17 -40.5(7) . . . . ?
C42B C39 C38 O6 164.5(14) . . . . ?
C42B C39 C38 C37 -16.2(19) . . . . ?
C42B C39 S3A C40 -8(5) . . . . ?
C42B C39 C42A C41 0.4(11) . . . . ?
C42B C40 C41 S3B -1.8(16) . . . . ?
C42B C40 C41 C42A -1.7(15) . . . . ?
C42B C40 S3A C39 8(4) . . . . ?
O6 Eu1 O1 C20 -139.7(8) . . . . ?
O6 Eu1 O5 C36 -22.9(8) . . . . ?
O6 Eu1 O4 C30 -16.5(10) . . . . ?
O6 Eu1 N1 C1 68.2(6) . . . . ?
O6 Eu1 N1 C2 -124.2(7) . . . . ?
O6 Eu1 O3 C28 125.1(8) . . . . ?
O6 Eu1 O2 C22 7.5(10) . . . . ?
O6 Eu1 N2 C18 -147.3(6) . . . . ?
O6 Eu1 N2 C17 42.5(7) . . . . ?
O6 C38 C37 C36 -6.6(16) . . . . ?
O5 Eu1 O1 C20 -163.3(7) . . . . ?
O5 Eu1 O6 C38 19.7(7) . . . . ?
O5 Eu1 O4 C30 -56.6(8) . . . . ?
O5 Eu1 N1 C1 130.7(6) . . . . ?
O5 Eu1 N1 C2 -61.7(7) . . . . ?
O5 Eu1 O3 C28 51.7(8) . . . . ?
O5 Eu1 O2 C22 157.4(8) . . . . ?
O5 Eu1 N2 C18 -81.4(6) . . . . ?
O5 Eu1 N2 C17 108.4(7) . . . . ?
O5 C36 C37 C38 2.3(18) . . . . ?
O5 C36 C35 F7B -153(2) . . . . ?
O5 C36 C35 F9A 38.1(16) . . . . ?
O5 C36 C35 F8A -71.0(13) . . . . ?
O5 C36 C35 F8B 100.8(19) . . . . ?
O5 C36 C35 F9B -7(3) . . . . ?
O5 C36 C35 F7A 168.8(13) . . . . ?
O4 Eu1 O1 C20 78.6(8) . . . . ?
O4 Eu1 O6 C38 -21.2(9) . . . . ?
O4 Eu1 O5 C36 130.6(8) . . . . ?
O4 Eu1 N1 C1 -151.9(6) . . . . ?
O4 Eu1 N1 C2 15.7(7) . . . . ?
O4 Eu1 O3 C28 -25.7(8) . . . . ?
O4 Eu1 O2 C22 -158.4(9) . . . . ?
O4 Eu1 N2 C18 5.8(8) . . . . ?
O4 Eu1 N2 C17 -164.3(6) . . . . ?
O4 C30 C29 C28 -2.2(15) . . . . ?
N1 Eu1 O1 C20 -22.6(9) . . . . ?
N1 Eu1 O6 C38 85.3(8) . . . . ?
N1 Eu1 O5 C36 -147.3(8) . . . . ?
N1 Eu1 O4 C30 -136.7(8) . . . . ?
N1 Eu1 O3 C28 0.2(10) . . . . ?
N1 Eu1 O2 C22 117.1(9) . . . . ?
N1 Eu1 N2 C18 -14.8(5) . . . . ?
N1 Eu1 N2 C17 175.1(7) . . . . ?
N1 C2 C3 C4 0.1(18) . . . . ?
S3B C39 C38 O6 -14.6(12) . . . . ?
S3B C39 C38 C37 164.8(8) . . . . ?
S3B C39 S3A C40 1.6(8) . . . . ?
S3B C39 C42A C41 180(100) . . . . ?
S3B C41 C42A C39 -180(100) . . . . ?
C18 N2 C17 C16 0.8(14) . . . . ?
C18 C14 C15 C16 -1.0(14) . . . . ?
O3 Eu1 O1 C20 140.4(8) . . . . ?
O3 Eu1 O6 C38 -65.7(8) . . . . ?
O3 Eu1 O5 C36 57.6(8) . . . . ?
O3 Eu1 O4 C30 29.9(8) . . . . ?
O3 Eu1 N1 C1 -176.8(5) . . . . ?
O3 Eu1 N1 C2 -9.2(9) . . . . ?
O3 Eu1 O2 C22 -96.9(8) . . . . ?
O3 Eu1 N2 C18 176.8(5) . . . . ?
O3 Eu1 N2 C17 6.6(9) . . . . ?
O3 C28 C27 F4 -69.7(14) . . . . ?
O3 C28 C27 F6 172.2(11) . . . . ?
O3 C28 C27 F5 51.9(15) . . . . ?
O3 C28 C29 C30 5.1(17) . . . . ?
O2 Eu1 O1 C20 21.7(7) . . . . ?
O2 Eu1 O6 C38 179.5(7) . . . . ?
O2 Eu1 O5 C36 174.4(7) . . . . ?
O2 Eu1 O4 C30 151.5(8) . . . . ?
O2 Eu1 N1 C1 -74.9(6) . . . . ?
O2 Eu1 N1 C2 92.6(7) . . . . ?
O2 Eu1 O3 C28 -88.8(8) . . . . ?
O2 Eu1 N2 C18 57.2(6) . . . . ?
O2 Eu1 N2 C17 -112.9(7) . . . . ?
O2 C22 C21 C20 -0.2(15) . . . . ?
O2 C22 C23 S1 -0.8(12) . . . . ?
O2 C22 C23 C24 179.6(9) . . . . ?
C39 C42B C40 C41 2.2(19) . . . . ?
C39 C42B C40 S3A -170(6) . . . . ?
C39 S3B C41 C40 0.8(11) . . . . ?
C39 S3B C41 C42A 0.4(5) . . . . ?
C39 C38 C37 C36 174.1(10) . . . . ?
C22 C21 C20 O1 -2.1(16) . . . . ?
C22 C21 C20 C19 173.6(9) . . . . ?
C22 C23 C24 C25 179.7(11) . . . . ?
N2 Eu1 O1 C20 -62.9(7) . . . . ?
N2 Eu1 O6 C38 132.9(8) . . . . ?
N2 Eu1 O5 C36 -90.7(8) . . . . ?
N2 Eu1 O4 C30 -155.2(7) . . . . ?
N2 Eu1 N1 C1 14.9(5) . . . . ?
N2 Eu1 N1 C2 -177.5(7) . . . . ?
N2 Eu1 O3 C28 160.4(7) . . . . ?
N2 Eu1 O2 C22 52.9(8) . . . . ?
N2 C18 C1 N1 -0.2(11) . . . . ?
N2 C18 C1 C5 177.1(7) . . . . ?
N2 C18 C14 C13 179.0(7) . . . . ?
N2 C18 C14 C15 -1.0(12) . . . . ?
C21 C22 C23 S1 175.2(7) . . . . ?
C21 C22 C23 C24 -4.4(16) . . . . ?
C38 C39 S3A C40 -179.8(9) . . . . ?
C38 C39 C42A C41 179.7(11) . . . . ?
C31 S2 C34 C33 -1.4(10) . . . . ?
C31 C30 C29 C28 174.3(9) . . . . ?
C13 C14 C15 C16 179.0(9) . . . . ?
C1 N1 C2 C3 -0.1(14) . . . . ?
C1 C18 N2 Eu1 14.3(9) . . . . ?
C1 C18 N2 C17 -175.0(8) . . . . ?
C1 C18 C14 C13 -5.0(12) . . . . ?
C1 C18 C14 C15 175.1(8) . . . . ?
C1 C5 C6 C13 -2.4(12) . . . . ?
C1 C5 C6 N3 178.5(8) . . . . ?
C1 C5 C4 C3 0.9(15) . . . . ?
C37 C36 C35 F7B 26(3) . . . . ?
C37 C36 C35 F9A -142.1(13) . . . . ?
C37 C36 C35 F8A 108.8(12) . . . . ?
C37 C36 C35 F8B -79(2) . . . . ?
C37 C36 C35 F9B 173(2) . . . . ?
C37 C36 C35 F7A -11.5(19) . . . . ?
N3 C7 C8 C9 -179.9(10) . . . . ?
C14 C18 N2 Eu1 -169.5(6) . . . . ?
C14 C18 N2 C17 1.1(12) . . . . ?
C14 C18 C1 N1 -176.5(7) . . . . ?
C14 C18 C1 C5 0.9(12) . . . . ?
C14 C13 C6 C5 -1.5(12) . . . . ?
C14 C13 C6 N3 177.6(7) . . . . ?
C14 C13 N4 C12 -178.5(8) . . . . ?
C6 C5 C1 N1 180.0(7) . . . . ?
C6 C5 C1 C18 2.8(12) . . . . ?
C6 C5 C4 C3 180.0(10) . . . . ?
C6 C13 C14 C18 5.2(12) . . . . ?
C6 C13 C14 C15 -174.8(8) . . . . ?
C6 C13 N4 C12 0.4(13) . . . . ?
C6 N3 C7 C12 -1.0(13) . . . . ?
C6 N3 C7 C8 179.9(8) . . . . ?
C17 C16 C15 C14 2.9(16) . . . . ?
C30 C31 C32 C33 176.1(9) . . . . ?
C34 S2 C31 C30 -175.9(8) . . . . ?
C34 S2 C31 C32 1.0(8) . . . . ?
C34 C33 C32 C31 -0.6(15) . . . . ?
C15 C16 C17 N2 -2.8(16) . . . . ?
F1 C19 C20 O1 -179.8(9) . . . . ?
F1 C19 C20 C21 3.6(14) . . . . ?
C12 C7 C8 C9 1.0(15) . . . . ?
C12 C11 C10 C9 -2(2) . . . . ?
F2 C19 C20 O1 -65.2(12) . . . . ?
F2 C19 C20 C21 118.3(11) . . . . ?
C27 C28 C29 C30 -175.8(11) . . . . ?
C29 C28 C27 F4 111.1(13) . . . . ?
C29 C28 C27 F6 -7.0(18) . . . . ?
C29 C28 C27 F5 -127.4(12) . . . . ?
C23 S1 C26 C25 -0.1(13) . . . . ?
C23 C22 C21 C20 -175.8(8) . . . . ?
C23 C24 C25 C26 -0.1(18) . . . . ?
N4 C13 C14 C18 -175.8(8) . . . . ?
N4 C13 C14 C15 4.2(13) . . . . ?
N4 C13 C6 C5 179.5(8) . . . . ?
N4 C13 C6 N3 -1.4(13) . . . . ?
N4 C12 C7 N3 0.1(14) . . . . ?
N4 C12 C7 C8 179.2(8) . . . . ?
N4 C12 C11 C10 -178.8(10) . . . . ?
C7 N3 C6 C5 -179.3(8) . . . . ?
C7 N3 C6 C13 1.6(12) . . . . ?
C7 C12 N4 C13 0.2(13) . . . . ?
C7 C12 C11 C10 2.9(16) . . . . ?
C7 C8 C9 C10 0.0(19) . . . . ?
F3 C19 C20 O1 69.1(12) . . . . ?
F3 C19 C20 C21 -107.4(11) . . . . ?
C2 N1 C1 C18 177.8(8) . . . . ?
C2 N1 C1 C5 0.5(12) . . . . ?
C2 C3 C4 C5 -0.6(18) . . . . ?
C40 C42B C39 S3B -1.7(17) . . . . ?
C40 C42B C39 C38 179.2(13) . . . . ?
C40 C42B C39 S3A 169(6) . . . . ?
C40 C42B C39 C42A -1.5(16) . . . . ?
C40 C41 C42A C39 0.9(12) . . . . ?
C35 C36 C37 C38 -177.4(10) . . . . ?
C11 C12 N4 C13 -178.2(9) . . . . ?
C11 C12 C7 N3 178.5(9) . . . . ?
C11 C12 C7 C8 -2.4(14) . . . . ?
C11 C10 C9 C8 0(2) . . . . ?
C26 S1 C23 C22 -179.7(9) . . . . ?
C26 S1 C23 C24 0.1(9) . . . . ?
C41 S3B C39 C42B 0.5(10) . . . . ?
C41 S3B C39 C38 179.8(10) . . . . ?
C41 S3B C39 S3A -1.5(8) . . . . ?
C41 S3B C39 C42A -0.4(6) . . . . ?
C41 C40 S3A C39 -1.0(11) . . . . ?
C32 C31 C30 O4 -168.4(9) . . . . ?
C32 C31 C30 C29 14.9(15) . . . . ?
C4 C5 C1 N1 -0.9(13) . . . . ?
C4 C5 C1 C18 -178.1(8) . . . . ?
C4 C5 C6 C13 178.5(9) . . . . ?
C4 C5 C6 N3 -0.6(13) . . . . ?
S3A C39 C38 O6 166.8(7) . . . . ?
S3A C39 C38 C37 -13.8(13) . . . . ?
S3A C39 C42A C41 -1.6(8) . . . . ?
S3A C40 C41 S3B 0.1(15) . . . . ?
S3A C40 C41 C42A 0.2(14) . . . . ?
C42A C39 C38 O6 -14.6(14) . . . . ?
C42A C39 C38 C37 164.8(9) . . . . ?
C42A C39 S3A C40 1.4(7) . . . . ?
